data_7042454
loop_
_publ_author_name
'Lunsford, Allen M.'
'Goldstein, Kristina F.'
'Cohan, Matthew A.'
'Denny, Jason A.'
'Bhuvanesh, Nattamai'
'Ding, Shengda'
'Hall, Michael B.'
'Darensbourg, Marcetta Y.'

_publ_section_title
;
 Comparisons of MN2S2vs. bipyridine as redox-active ligands to manganese
 and rhenium in (L-L)M'(CO)3Cl complexes.
;
_journal_issue 16
_journal_name_full 'Dalton transactions (Cambridge, England : 2003)'
_journal_page_first 5175
_journal_page_last 5182
_journal_paper_doi 10.1039/c7dt00600d
_journal_volume 46
_journal_year 2017
_chemical_formula_moiety 'C12 H18 Cl Fe N3 O4 Re S2'
_chemical_formula_sum 'C12 H18 Cl Fe N3 O4 Re S2'
_chemical_formula_weight 609.91
_space_group_crystal_system orthorhombic
_space_group_IT_number 62
_space_group_name_Hall '-P 2ac 2n'
_space_group_name_H-M_alt 'P n m a'
_symmetry_space_group_name_Hall '-P 2ac 2n'
_symmetry_space_group_name_H-M 'P n m a'
_atom_sites_solution_hydrogens geom
_atom_sites_solution_primary direct
_audit_creation_date 2016-11-18
_audit_creation_method
;
Olex2 1.2-beta
(compiled 2016.02.19 svn.r3266 for OlexSys, GUI svn.r5155)
;
_audit_update_record
;
2016-11-21 deposited with the CCDC.
2017-03-13 downloaded from the CCDC.
;
_cell_angle_alpha 90
_cell_angle_beta 90
_cell_angle_gamma 90
_cell_formula_units_Z 4
_cell_length_a 18.8370(8)
_cell_length_b 10.3101(4)
_cell_length_c 9.3359(4)
_cell_measurement_reflns_used 9889
_cell_measurement_temperature 110.0
_cell_measurement_theta_max 32.047
_cell_measurement_theta_min 3.911
_cell_volume 1813.14(13)
_computing_cell_refinement 'SAINT v8.27A (Bruker, 2012)'
_computing_data_reduction 'SAINT v8.27A (Bruker, 2012)'
_computing_molecular_graphics 'Olex2 (Dolomanov et al., 2009)'
_computing_publication_material 'Olex2 (Dolomanov et al., 2009)'
_computing_structure_refinement 'ShelXL (Sheldrick, 2015)'
_computing_structure_solution 'ShelXT (Sheldrick, 2015)'
_diffrn_ambient_temperature 110.0
_diffrn_measured_fraction_theta_full 0.996
_diffrn_measured_fraction_theta_max 0.965
_diffrn_measurement_device_type 'Bruker APEX-II CCD'
_diffrn_measurement_method '\f and \w scans'
_diffrn_radiation_type MoK\a
_diffrn_radiation_wavelength 0.71073
_diffrn_reflns_av_R_equivalents 0.0580
_diffrn_reflns_av_unetI/netI 0.0333
_diffrn_reflns_Laue_measured_fraction_full 0.996
_diffrn_reflns_Laue_measured_fraction_max 0.965
_diffrn_reflns_limit_h_max 27
_diffrn_reflns_limit_h_min -28
_diffrn_reflns_limit_k_max 15
_diffrn_reflns_limit_k_min -15
_diffrn_reflns_limit_l_max 13
_diffrn_reflns_limit_l_min -14
_diffrn_reflns_number 30754
_diffrn_reflns_point_group_measured_fraction_full 0.996
_diffrn_reflns_point_group_measured_fraction_max 0.965
_diffrn_reflns_theta_full 26.000
_diffrn_reflns_theta_max 32.446
_diffrn_reflns_theta_min 3.653
_diffrn_standards_number 0
_exptl_absorpt_coefficient_mu 7.869
_exptl_absorpt_correction_T_max 0.7464
_exptl_absorpt_correction_T_min 0.3082
_exptl_absorpt_correction_type multi-scan
_exptl_absorpt_process_details
;
SADABS-2014/3 (Bruker,2014/3) was used for absorption correction.
wR2(int) was 0.1569 before and 0.0708 after correction.
The Ratio of minimum to maximum transmission is 0.4129.
The \l/2 correction factor is Not present.
;
_exptl_crystal_colour green
_exptl_crystal_colour_primary green
_exptl_crystal_density_diffrn 2.234
_exptl_crystal_description block
_exptl_crystal_F_000 1172
_exptl_crystal_size_max 0.25
_exptl_crystal_size_mid 0.25
_exptl_crystal_size_min 0.1
_refine_diff_density_max 2.432
_refine_diff_density_min -0.984
_refine_diff_density_rms 0.150
_refine_ls_extinction_method none
_refine_ls_goodness_of_fit_ref 1.123
_refine_ls_hydrogen_treatment constr
_refine_ls_matrix_type full
_refine_ls_number_parameters 121
_refine_ls_number_reflns 3304
_refine_ls_number_restraints 0
_refine_ls_restrained_S_all 1.123
_refine_ls_R_factor_all 0.0288
_refine_ls_R_factor_gt 0.0240
_refine_ls_shift/su_max 0.000
_refine_ls_shift/su_mean 0.000
_refine_ls_structure_factor_coef Fsqd
_refine_ls_weighting_details 'w=1/[\s^2^(Fo^2^)+(0.0169P)^2^+2.2044P] where P=(Fo^2^+2Fc^2^)/3'
_refine_ls_weighting_scheme calc
_refine_ls_wR_factor_gt 0.0546
_refine_ls_wR_factor_ref 0.0563
_reflns_Friedel_coverage 0.000
_reflns_number_gt 2977
_reflns_number_total 3304
_reflns_threshold_expression 'I > 2\s(I)'
_cod_data_source_file c7dt00600d3.cif
_cod_data_source_block fenore
_cod_depositor_comments 'Adding full bibliography for 7042451--7042457.cif.'
_cod_database_code 7042454
_shelx_space_group_comment
;
The symmetry employed for this shelxl refinement is uniquely defined
by the following loop, which should always be used as a source of
symmetry information in preference to the above space-group names.
They are only intended as comments.
;
_shelx_estimated_absorpt_t_max 0.507
_shelx_estimated_absorpt_t_min 0.244
_olex2_refinement_description
;
1. Fixed Uiso
 At 1.2 times of:
  All C(H,H) groups
2.a Secondary CH2 refined with riding coordinates:
 C1(H1A,H1B), C4(H4A,H4B), C5(H5A,H5B), C3(H3A,H3B), C2(H2A,H2B)
;
_shelx_shelxl_version_number 2014/7
_olex2_submission_special_instructions 'No special instructions were received'

loop_
_space_group_symop_operation_xyz
'x, y, z'
'-x+1/2, -y, z+1/2'
'-x, y+1/2, -z'
'x+1/2, -y+1/2, -z+1/2'
'-x, -y, -z'
'x-1/2, y, -z-1/2'
'x, -y-1/2, z'
'-x-1/2, y-1/2, z-1/2'

loop_
_atom_site_label
_atom_site_type_symbol
_atom_site_fract_x
_atom_site_fract_y
_atom_site_fract_z
_atom_site_U_iso_or_equiv
_atom_site_adp_type
_atom_site_occupancy
_atom_site_site_symmetry_order
_atom_site_calc_flag
_atom_site_refinement_flags_posn
_atom_site_refinement_flags_adp
_atom_site_refinement_flags_occupancy
Re1 Re 0.12411(2) 0.2500 0.45848(2) 0.01392(5) Uani 1 2 d S T P
Fe1 Fe 0.30434(3) 0.2500 0.54197(5) 0.01297(9) Uani 1 2 d S T P
Cl1 Cl 0.18095(4) 0.2500 0.21612(8) 0.01745(15) Uani 1 2 d S T P
S1 S 0.21754(3) 0.39990(6) 0.55680(6) 0.01490(11) Uani 1 1 d . . .
O2 O 0.04774(16) 0.2500 0.7469(3) 0.0310(7) Uani 1 2 d S T P
O3 O 0.02644(12) 0.0343(2) 0.3468(2) 0.0342(5) Uani 1 1 d . . .
C7 C 0.06233(14) 0.1152(3) 0.3907(3) 0.0202(5) Uani 1 1 d . . .
C6 C 0.0767(2) 0.2500 0.6387(4) 0.0214(7) Uani 1 2 d S T P
N1 N 0.36093(12) 0.3752(2) 0.4209(2) 0.0171(4) Uani 1 1 d . . .
O1 O 0.3611(2) 0.2500 0.8242(4) 0.0463(9) Uani 1 2 d S T P
N2 N 0.34291(16) 0.2500 0.7050(3) 0.0186(6) Uani 1 2 d S T P
C1 C 0.25335(15) 0.5134(2) 0.4243(3) 0.0201(5) Uani 1 1 d . . .
H1A H 0.2376 0.4882 0.3270 0.024 Uiso 1 1 calc R . .
H1B H 0.2358 0.6022 0.4442 0.024 Uiso 1 1 calc R . .
C4 C 0.4753(2) 0.2500 0.4267(4) 0.0278(9) Uani 1 2 d S T P
H4A H 0.5222 0.2500 0.4745 0.033 Uiso 1 2 calc RS T P
H4B H 0.4839 0.2500 0.3221 0.033 Uiso 1 2 calc RS T P
C5 C 0.35496(14) 0.3250(2) 0.2712(2) 0.0163(4) Uani 1 1 d . . .
H5A H 0.3953 0.3572 0.2135 0.020 Uiso 1 1 calc R . .
H5B H 0.3105 0.3572 0.2272 0.020 Uiso 1 1 calc R . .
C3 C 0.43730(15) 0.3747(3) 0.4656(3) 0.0253(6) Uani 1 1 d . . .
H3A H 0.4400 0.3875 0.5706 0.030 Uiso 1 1 calc R . .
H3B H 0.4619 0.4484 0.4193 0.030 Uiso 1 1 calc R . .
C2 C 0.33308(15) 0.5106(3) 0.4326(3) 0.0216(5) Uani 1 1 d . . .
H2A H 0.3531 0.5640 0.3543 0.026 Uiso 1 1 calc R . .
H2B H 0.3486 0.5488 0.5248 0.026 Uiso 1 1 calc R . .

loop_
_atom_site_aniso_label
_atom_site_aniso_U_11
_atom_site_aniso_U_22
_atom_site_aniso_U_33
_atom_site_aniso_U_23
_atom_site_aniso_U_13
_atom_site_aniso_U_12
Re1 0.01241(7) 0.01687(7) 0.01247(7) 0.000 -0.00031(4) 0.000
Fe1 0.0128(2) 0.0157(2) 0.0104(2) 0.000 -0.00018(15) 0.000
Cl1 0.0197(4) 0.0197(4) 0.0130(3) 0.000 -0.0003(3) 0.000
S1 0.0180(3) 0.0146(2) 0.0121(2) -0.00246(18) 0.00093(19) 0.0003(2)
O2 0.0288(16) 0.0418(18) 0.0224(14) 0.000 0.0081(11) 0.000
O3 0.0350(12) 0.0328(11) 0.0348(12) 0.0012(9) -0.0099(9) -0.0136(9)
C7 0.0181(12) 0.0245(12) 0.0178(11) 0.0040(9) -0.0013(9) -0.0022(9)
C6 0.0171(16) 0.0248(17) 0.0222(17) 0.000 0.0015(13) 0.000
N1 0.0158(9) 0.0215(10) 0.0140(8) -0.0020(8) 0.0005(7) -0.0055(8)
O1 0.049(2) 0.072(3) 0.0184(14) 0.000 -0.0125(14) 0.000
N2 0.0169(14) 0.0255(15) 0.0133(12) 0.000 -0.0019(10) 0.000
C1 0.0305(14) 0.0110(10) 0.0188(11) 0.0011(8) 0.0022(10) 0.0003(9)
C4 0.0107(16) 0.050(3) 0.0228(17) 0.000 -0.0025(13) 0.000
C5 0.0174(11) 0.0194(11) 0.0121(9) -0.0006(8) 0.0001(8) -0.0030(9)
C3 0.0176(12) 0.0390(16) 0.0194(12) -0.0028(10) -0.0012(9) -0.0102(11)
C2 0.0292(14) 0.0154(11) 0.0203(11) -0.0028(9) 0.0033(10) -0.0079(10)

loop_
_atom_type_symbol
_atom_type_description
_atom_type_scat_dispersion_real
_atom_type_scat_dispersion_imag
_atom_type_scat_source
C C 0.0033 0.0016 'International Tables Vol C Tables 4.2.6.8 and 6.1.1.4'
H H 0.0000 0.0000 'International Tables Vol C Tables 4.2.6.8 and 6.1.1.4'
Cl Cl 0.1484 0.1585 'International Tables Vol C Tables 4.2.6.8 and 6.1.1.4'
Fe Fe 0.3463 0.8444 'International Tables Vol C Tables 4.2.6.8 and 6.1.1.4'
N N 0.0061 0.0033 'International Tables Vol C Tables 4.2.6.8 and 6.1.1.4'
O O 0.0106 0.0060 'International Tables Vol C Tables 4.2.6.8 and 6.1.1.4'
Re Re -1.0185 7.2310 'International Tables Vol C Tables 4.2.6.8 and 6.1.1.4'
S S 0.1246 0.1234 'International Tables Vol C Tables 4.2.6.8 and 6.1.1.4'

loop_
_geom_angle_atom_site_label_1
_geom_angle_atom_site_label_2
_geom_angle_atom_site_label_3
_geom_angle
_geom_angle_site_symmetry_1
_geom_angle_site_symmetry_3
Cl1 Re1 S1 91.75(2) . 7_565
Cl1 Re1 S1 91.75(2) . .
S1 Re1 S1 75.81(3) 7_565 .
C7 Re1 Cl1 87.78(8) 7_565 .
C7 Re1 Cl1 87.78(8) . .
C7 Re1 S1 171.49(8) . .
C7 Re1 S1 171.49(8) 7_565 7_565
C7 Re1 S1 95.71(8) . 7_565
C7 Re1 S1 95.71(8) 7_565 .
C7 Re1 C7 92.76(15) 7_565 .
C6 Re1 Cl1 177.35(11) . .
C6 Re1 S1 90.34(9) . 7_565
C6 Re1 S1 90.34(9) . .
C6 Re1 C7 90.40(11) . 7_565
C6 Re1 C7 90.40(11) . .
S1 Fe1 S1 86.57(4) . 7_565
N1 Fe1 S1 148.79(7) 7_565 .
N1 Fe1 S1 88.80(7) . .
N1 Fe1 S1 148.79(7) . 7_565
N1 Fe1 S1 88.80(7) 7_565 7_565
N1 Fe1 N1 79.43(13) 7_565 .
N2 Fe1 S1 104.89(8) . 7_565
N2 Fe1 S1 104.89(8) . .
N2 Fe1 N1 106.12(10) . 7_565
N2 Fe1 N1 106.12(10) . .
Fe1 S1 Re1 93.66(2) . .
C1 S1 Re1 113.81(9) . .
C1 S1 Fe1 97.45(9) . .
O3 C7 Re1 178.2(2) . .
O2 C6 Re1 179.6(3) . .
C5 N1 Fe1 105.21(15) . .
C5 N1 C3 109.4(2) . .
C5 N1 C2 111.4(2) . .
C3 N1 Fe1 110.42(17) . .
C2 N1 Fe1 111.75(16) . .
C2 N1 C3 108.6(2) . .
O1 N2 Fe1 171.6(3) . .
S1 C1 H1A 110.0 . .
S1 C1 H1B 110.0 . .
H1A C1 H1B 108.3 . .
C2 C1 S1 108.67(18) . .
C2 C1 H1A 110.0 . .
C2 C1 H1B 110.0 . .
H4A C4 H4B 107.4 . .
C3 C4 H4A 108.3 . .
C3 C4 H4A 108.3 7_565 .
C3 C4 H4B 108.3 7_565 .
C3 C4 H4B 108.3 . .
C3 C4 C3 116.0(3) . 7_565
N1 C5 C5 110.25(13) . 7_565
N1 C5 H5A 109.6 . .
N1 C5 H5B 109.6 . .
C5 C5 H5A 109.6 7_565 .
C5 C5 H5B 109.6 7_565 .
H5A C5 H5B 108.1 . .
N1 C3 C4 112.9(2) . .
N1 C3 H3A 109.0 . .
N1 C3 H3B 109.0 . .
C4 C3 H3A 109.0 . .
C4 C3 H3B 109.0 . .
H3A C3 H3B 107.8 . .
N1 C2 C1 111.4(2) . .
N1 C2 H2A 109.4 . .
N1 C2 H2B 109.4 . .
C1 C2 H2A 109.4 . .
C1 C2 H2B 109.4 . .
H2A C2 H2B 108.0 . .

loop_
_geom_bond_atom_site_label_1
_geom_bond_atom_site_label_2
_geom_bond_distance
_geom_bond_site_symmetry_2
Re1 Cl1 2.5032(8) .
Re1 S1 2.5157(6) 7_565
Re1 S1 2.5157(6) .
Re1 C7 1.920(3) 7_565
Re1 C7 1.920(3) .
Re1 C6 1.905(4) .
Fe1 S1 2.2541(7) .
Fe1 S1 2.2541(7) 7_565
Fe1 N1 2.020(2) .
Fe1 N1 2.020(2) 7_565
Fe1 N2 1.687(3) .
S1 C1 1.832(3) .
O2 C6 1.148(5) .
O3 C7 1.148(3) .
N1 C5 1.494(3) .
N1 C3 1.498(3) .
N1 C2 1.495(4) .
O1 N2 1.164(4) .
C1 H1A 0.9900 .
C1 H1B 0.9900 .
C1 C2 1.504(4) .
C4 H4A 0.9900 .
C4 H4B 0.9900 .
C4 C3 1.516(4) 7_565
C4 C3 1.516(4) .
C5 C5 1.546(5) 7_565
C5 H5A 0.9900 .
C5 H5B 0.9900 .
C3 H3A 0.9900 .
C3 H3B 0.9900 .
C2 H2A 0.9900 .
C2 H2B 0.9900 .

loop_
_geom_torsion_atom_site_label_1
_geom_torsion_atom_site_label_2
_geom_torsion_atom_site_label_3
_geom_torsion_atom_site_label_4
_geom_torsion
_geom_torsion_site_symmetry_1
_geom_torsion_site_symmetry_4
Re1 S1 C1 C2 -131.66(15) . .
Fe1 S1 C1 C2 -34.30(18) . .
Fe1 N1 C5 C5 -36.27(13) . 7_565
Fe1 N1 C3 C4 70.0(3) . .
Fe1 N1 C2 C1 -44.1(2) . .
S1 C1 C2 N1 52.7(2) . .
C5 N1 C3 C4 -45.3(3) . .
C5 N1 C2 C1 73.2(3) . .
C3 N1 C5 C5 82.33(19) . 7_565
C3 N1 C2 C1 -166.2(2) . .
C3 C4 C3 N1 -47.9(4) 7_565 .
C2 N1 C5 C5 -157.55(15) . 7_565
C2 N1 C3 C4 -167.1(2) . .
